data_7205049
loop_
_publ_author_name
'Yang, En-Cui'
'Feng, Yan'
'Liu, Zhong-Yi'
'Liu, Tian-Yu'
'Zhao, Xiao-Jun'

_publ_section_title
;
 Diverse mixed-ligand metal complexes with in situ generated
 5-(pyrazinyl)tetrazolate chelating-bridging ligand: in situ synthesis,
 crystal structures, magnetic and luminescent properties
;
_journal_issue 1
_journal_name_full CrystEngComm
_journal_page_first 230
_journal_paper_doi 10.1039/c000586j
_journal_volume 13
_journal_year 2011
_chemical_formula_sum 'C6 H5 Cd N6 O3'
_chemical_formula_weight 321.56
_chemical_name_systematic
;
?
;
_space_group_IT_number 14
_symmetry_cell_setting monoclinic
_symmetry_space_group_name_Hall '-P 2yn'
_symmetry_space_group_name_H-M 'P 1 21/n 1'
_atom_sites_solution_hydrogens geom
_atom_sites_solution_primary direct
_atom_sites_solution_secondary difmap
_audit_creation_method SHELXL-97
_cell_angle_alpha 90.00
_cell_angle_beta 94.7880(10)
_cell_angle_gamma 90.00
_cell_formula_units_Z 4
_cell_length_a 5.8768(5)
_cell_length_b 13.1226(12)
_cell_length_c 11.5664(11)
_cell_measurement_reflns_used 4473
_cell_measurement_temperature 296(2)
_cell_measurement_theta_max 0.00
_cell_measurement_theta_min 0.00
_cell_volume 888.88(14)
_computing_cell_refinement 'Bruker SMART'
_computing_data_collection 'Bruker SMART'
_computing_data_reduction 'Bruker SAINT'
_computing_molecular_graphics 'Bruker SHELXTL'
_computing_publication_material 'Bruker SHELXTL'
_computing_structure_refinement 'SHELXL-97 (Sheldrick, 1997)'
_computing_structure_solution 'SHELXS-97 (Sheldrick, 1990)'
_diffrn_ambient_temperature 296(2)
_diffrn_measured_fraction_theta_full 0.999
_diffrn_measured_fraction_theta_max 0.999
_diffrn_measurement_device_type 'CCD area detector'
_diffrn_measurement_method 'phi and omega scans'
_diffrn_radiation_monochromator graphite
_diffrn_radiation_source 'fine-focus sealed tube'
_diffrn_radiation_type MoK\a
_diffrn_radiation_wavelength 0.71073
_diffrn_reflns_av_R_equivalents 0.0142
_diffrn_reflns_av_sigmaI/netI 0.0134
_diffrn_reflns_limit_h_max 6
_diffrn_reflns_limit_h_min -6
_diffrn_reflns_limit_k_max 15
_diffrn_reflns_limit_k_min -8
_diffrn_reflns_limit_l_max 13
_diffrn_reflns_limit_l_min -13
_diffrn_reflns_number 4389
_diffrn_reflns_theta_full 25.00
_diffrn_reflns_theta_max 25.00
_diffrn_reflns_theta_min 2.35
_exptl_absorpt_coefficient_mu 2.460
_exptl_absorpt_correction_T_max 0.6136
_exptl_absorpt_correction_T_min 0.5783
_exptl_absorpt_correction_type multi-scan
_exptl_absorpt_process_details SADABS
_exptl_crystal_colour COLOURLESS
_exptl_crystal_density_diffrn 2.403
_exptl_crystal_density_meas ?
_exptl_crystal_density_method 'not measured'
_exptl_crystal_description BLOCK
_exptl_crystal_F_000 620
_exptl_crystal_size_max 0.25
_exptl_crystal_size_mid 0.23
_exptl_crystal_size_min 0.22
_refine_diff_density_max 0.264
_refine_diff_density_min -0.525
_refine_diff_density_rms 0.081
_refine_ls_extinction_method none
_refine_ls_goodness_of_fit_ref 1.063
_refine_ls_hydrogen_treatment constr
_refine_ls_matrix_type full
_refine_ls_number_parameters 145
_refine_ls_number_reflns 1556
_refine_ls_number_restraints 0
_refine_ls_restrained_S_all 1.063
_refine_ls_R_factor_all 0.0164
_refine_ls_R_factor_gt 0.0157
_refine_ls_shift/su_max 0.001
_refine_ls_shift/su_mean 0.000
_refine_ls_structure_factor_coef Fsqd
_refine_ls_weighting_details 'calc w=1/[\s^2^(Fo^2^)+(0.0202P)^2^+0.9227P] where P=(Fo^2^+2Fc^2^)/3'
_refine_ls_weighting_scheme calc
_refine_ls_wR_factor_gt 0.0396
_refine_ls_wR_factor_ref 0.0400
_reflns_number_gt 1525
_reflns_number_total 1556
_reflns_threshold_expression >2sigma(I)
_cod_data_source_file C000586J.TXT
_cod_data_source_block 90430a
_cod_depositor_comments
;
The following automatic conversions were performed:
'_symmetry_cell_setting' value 'Monoclinic' changed to 'monoclinic'
according to '/home/saulius/struct/CIF-dictionaries/cif_core.dic'
dictionary named 'cif_core.dic' version 2.4.1 from
2010-06-29.

'_exptl_absorpt_correction_type' value 'MULTI-SCAN' changed
to 'multi-scan' according to
'/home/saulius/struct/CIF-dictionaries/cif_core.dic' dictionary named
'cif_core.dic' version 2.4.1 from 2010-06-29.

Automatic conversion script
Id: cif_fix_enum 1555 2011-01-17 13:19:09Z saulius 

The following automatic conversions were performed:

'_exptl_crystal_density_meas' value 'NONE' was changed to '?' - the
value is perceived as not measured.

Automatic conversion script
Id: cif_fix_values 3008 2015-01-20 13:52:24Z robertas 
;
_cod_original_sg_symbol_H-M P2(1)/n
_cod_database_code 7205049

loop_
_symmetry_equiv_pos_as_xyz
'x, y, z'
'-x+1/2, y+1/2, -z+1/2'
'-x, -y, -z'
'x-1/2, -y-1/2, z-1/2'

loop_
_atom_site_label
_atom_site_type_symbol
_atom_site_fract_x
_atom_site_fract_y
_atom_site_fract_z
_atom_site_U_iso_or_equiv
_atom_site_adp_type
_atom_site_occupancy
_atom_site_symmetry_multiplicity
_atom_site_calc_flag
_atom_site_refinement_flags
_atom_site_disorder_assembly
_atom_site_disorder_group
Cd1 Cd 0.56817(3) 0.455348(12) 0.847191(13) 0.01795(7) Uani 1 1 d . . .
N1 N 0.6897(3) 0.30000(15) 0.91634(17) 0.0225(4) Uani 1 1 d . . .
O1 O 0.9646(3) 0.48847(13) 0.84915(13) 0.0233(4) Uani 1 1 d . . .
O2 O 1.2801(3) 0.47717(13) 0.96941(14) 0.0231(4) Uani 1 1 d . . .
O3W O 0.6388(3) 0.44017(13) 0.65401(15) 0.0312(4) Uani 1 1 d . . .
H3A H 0.5496 0.4059 0.6072 0.047 Uiso 1 1 d R . .
H3B H 0.7011 0.4925 0.6269 0.047 Uiso 1 1 d R . .
N2 N 0.8814(4) 0.27335(16) 0.98161(18) 0.0280(5) Uani 1 1 d . . .
N3 N 0.8872(4) 0.17406(16) 0.98878(18) 0.0278(5) Uani 1 1 d . . .
N4 N 0.7011(4) 0.13293(15) 0.92992(18) 0.0270(5) Uani 1 1 d . . .
N5 N 0.2885(3) 0.30051(15) 0.77341(16) 0.0220(4) Uani 1 1 d . . .
N6 N 0.0632(3) 0.11789(15) 0.71779(17) 0.0240(4) Uani 1 1 d . . .
C1 C 0.5852(4) 0.21301(18) 0.88680(19) 0.0204(5) Uani 1 1 d . . .
C2 C 0.3686(4) 0.21077(18) 0.81388(19) 0.0199(5) Uani 1 1 d . . .
C3 C 0.0919(4) 0.29764(19) 0.7066(2) 0.0259(5) Uani 1 1 d . . .
H3 H 0.0271 0.3585 0.6789 0.031 Uiso 1 1 calc R . .
C4 C -0.0184(4) 0.2069(2) 0.6776(2) 0.0264(5) Uani 1 1 d . . .
H4 H -0.1526 0.2082 0.6288 0.032 Uiso 1 1 calc R . .
C5 C 0.2551(4) 0.12042(18) 0.7878(2) 0.0241(5) Uani 1 1 d . . .
H5 H 0.3139 0.0600 0.8198 0.029 Uiso 1 1 calc R . .
C6 C 1.0685(4) 0.48996(17) 0.94653(19) 0.0182(5) Uani 1 1 d . . .

loop_
_atom_site_aniso_label
_atom_site_aniso_U_11
_atom_site_aniso_U_22
_atom_site_aniso_U_33
_atom_site_aniso_U_23
_atom_site_aniso_U_13
_atom_site_aniso_U_12
Cd1 0.01465(11) 0.01883(11) 0.01987(11) 0.00043(6) -0.00154(7) 0.00182(6)
N1 0.0190(10) 0.0207(11) 0.0272(10) -0.0005(8) -0.0016(8) -0.0002(8)
O1 0.0166(8) 0.0330(9) 0.0199(8) -0.0025(7) -0.0014(6) -0.0034(7)
O2 0.0124(8) 0.0320(9) 0.0248(9) -0.0067(7) 0.0005(6) -0.0004(7)
O3W 0.0401(11) 0.0298(9) 0.0229(9) -0.0013(7) -0.0026(8) -0.0138(8)
N2 0.0229(11) 0.0299(12) 0.0302(11) 0.0021(9) -0.0039(9) 0.0009(9)
N3 0.0287(11) 0.0280(11) 0.0260(11) 0.0014(9) -0.0027(9) 0.0053(9)
N4 0.0305(11) 0.0211(11) 0.0284(11) -0.0005(9) -0.0037(9) 0.0029(9)
N5 0.0224(10) 0.0208(10) 0.0230(10) -0.0013(8) 0.0026(8) 0.0011(8)
N6 0.0222(10) 0.0247(11) 0.0251(10) -0.0026(8) 0.0021(8) -0.0028(8)
C1 0.0201(12) 0.0213(12) 0.0202(11) -0.0019(9) 0.0032(9) 0.0007(9)
C2 0.0207(11) 0.0206(12) 0.0189(11) -0.0020(9) 0.0045(9) 0.0013(9)
C3 0.0257(13) 0.0241(13) 0.0278(12) -0.0008(10) 0.0016(10) 0.0068(10)
C4 0.0210(12) 0.0319(14) 0.0259(12) -0.0035(11) -0.0004(9) 0.0022(10)
C5 0.0250(12) 0.0205(12) 0.0267(12) -0.0009(10) 0.0012(10) -0.0009(10)
C6 0.0143(11) 0.0167(11) 0.0232(12) -0.0026(9) -0.0004(9) -0.0022(9)

loop_
_atom_type_symbol
_atom_type_description
_atom_type_scat_dispersion_real
_atom_type_scat_dispersion_imag
_atom_type_scat_source
C C 0.0033 0.0016 'International Tables Vol C Tables 4.2.6.8 and 6.1.1.4'
H H 0.0000 0.0000 'International Tables Vol C Tables 4.2.6.8 and 6.1.1.4'
N N 0.0061 0.0033 'International Tables Vol C Tables 4.2.6.8 and 6.1.1.4'
O O 0.0106 0.0060 'International Tables Vol C Tables 4.2.6.8 and 6.1.1.4'
Cd Cd -0.8075 1.2024 'International Tables Vol C Tables 4.2.6.8 and 6.1.1.4'

loop_
_geom_angle_atom_site_label_1
_geom_angle_atom_site_label_2
_geom_angle_atom_site_label_3
_geom_angle
_geom_angle_site_symmetry_1
_geom_angle_site_symmetry_3
_geom_angle_publ_flag
N1 Cd1 O2 96.89(7) . 1_455 ?
N1 Cd1 O3W 100.68(7) . . ?
O2 Cd1 O3W 143.14(6) 1_455 . ?
N1 Cd1 O1 83.21(6) . . ?
O2 Cd1 O1 137.85(6) 1_455 . ?
O3W Cd1 O1 76.68(6) . . ?
N1 Cd1 N6 177.86(7) . 2_556 ?
O2 Cd1 N6 81.18(6) 1_455 2_556 ?
O3W Cd1 N6 81.44(7) . 2_556 ?
O1 Cd1 N6 97.59(7) . 2_556 ?
N1 Cd1 O2 86.42(6) . 3_767 ?
O2 Cd1 O2 69.57(6) 1_455 3_767 ?
O3W Cd1 O2 143.26(6) . 3_767 ?
O1 Cd1 O2 68.37(5) . 3_767 ?
N6 Cd1 O2 92.03(6) 2_556 3_767 ?
C1 N1 N2 105.55(19) . . ?
C1 N1 Cd1 123.59(15) . . ?
N2 N1 Cd1 130.53(15) . . ?
C6 O1 Cd1 114.99(14) . . ?
C6 O2 Cd1 130.38(14) . 1_655 ?
C6 O2 Cd1 115.05(14) . 3_767 ?
Cd1 O2 Cd1 110.43(6) 1_655 3_767 ?
Cd1 O3W H3A 120.6 . . ?
Cd1 O3W H3B 113.8 . . ?
H3A O3W H3B 117.1 . . ?
N3 N2 N1 108.1(2) . . ?
N2 N3 N4 110.52(19) . . ?
C1 N4 N3 103.98(19) . . ?
C3 N5 C2 116.1(2) . . ?
C4 N6 C5 116.9(2) . . ?
C4 N6 Cd1 125.49(16) . 2_546 ?
C5 N6 Cd1 116.87(16) . 2_546 ?
N4 C1 N1 111.9(2) . . ?
N4 C1 C2 126.4(2) . . ?
N1 C1 C2 121.7(2) . . ?
N5 C2 C5 122.0(2) . . ?
N5 C2 C1 116.5(2) . . ?
C5 C2 C1 121.5(2) . . ?
N5 C3 C4 122.0(2) . . ?
N5 C3 H3 119.0 . . ?
C4 C3 H3 119.0 . . ?
N6 C4 C3 121.5(2) . . ?
N6 C4 H4 119.3 . . ?
C3 C4 H4 119.3 . . ?
N6 C5 C2 121.5(2) . . ?
N6 C5 H5 119.2 . . ?
C2 C5 H5 119.2 . . ?
O1 C6 O2 126.4(2) . . ?
O1 C6 C6 118.6(2) . 3_767 ?
O2 C6 C6 115.0(2) . 3_767 ?

loop_
_geom_bond_atom_site_label_1
_geom_bond_atom_site_label_2
_geom_bond_distance
_geom_bond_site_symmetry_2
_geom_bond_publ_flag
Cd1 N1 2.283(2) . ?
Cd1 O2 2.3121(16) 1_455 ?
Cd1 O3W 2.3150(18) . ?
Cd1 O1 2.3682(16) . ?
Cd1 N6 2.369(2) 2_556 ?
Cd1 O2 2.4007(16) 3_767 ?
N1 C1 1.327(3) . ?
N1 N2 1.349(3) . ?
O1 C6 1.236(3) . ?
O2 C6 1.261(3) . ?
O2 Cd1 2.3121(16) 1_655 ?
O2 Cd1 2.4006(16) 3_767 ?
O3W H3A 0.8500 . ?
O3W H3B 0.8500 . ?
N2 N3 1.306(3) . ?
N3 N4 1.352(3) . ?
N4 C1 1.327(3) . ?
N5 C3 1.336(3) . ?
N5 C2 1.338(3) . ?
N6 C4 1.332(3) . ?
N6 C5 1.333(3) . ?
N6 Cd1 2.369(2) 2_546 ?
C1 C2 1.467(3) . ?
C2 C5 1.381(3) . ?
C3 C4 1.383(4) . ?
C3 H3 0.9300 . ?
C4 H4 0.9300 . ?
C5 H5 0.9300 . ?
C6 C6 1.554(4) 3_767 ?

loop_
_geom_torsion_atom_site_label_1
_geom_torsion_atom_site_label_2
_geom_torsion_atom_site_label_3
_geom_torsion_atom_site_label_4
_geom_torsion
_geom_torsion_site_symmetry_1
_geom_torsion_site_symmetry_2
_geom_torsion_site_symmetry_3
_geom_torsion_site_symmetry_4
_geom_torsion_publ_flag
O2 Cd1 N1 C1 79.60(18) 1_455 . . . ?
O3W Cd1 N1 C1 -67.85(19) . . . . ?
O1 Cd1 N1 C1 -142.87(19) . . . . ?
N6 Cd1 N1 C1 105.0(18) 2_556 . . . ?
O2 Cd1 N1 C1 148.51(18) 3_767 . . . ?
O2 Cd1 N1 N2 -107.9(2) 1_455 . . . ?
O3W Cd1 N1 N2 104.6(2) . . . . ?
O1 Cd1 N1 N2 29.62(19) . . . . ?
N6 Cd1 N1 N2 -82.5(18) 2_556 . . . ?
O2 Cd1 N1 N2 -39.0(2) 3_767 . . . ?
N1 Cd1 O1 C6 -65.61(17) . . . . ?
O2 Cd1 O1 C6 27.2(2) 1_455 . . . ?
O3W Cd1 O1 C6 -168.32(17) . . . . ?
N6 Cd1 O1 C6 112.39(17) 2_556 . . . ?
O2 Cd1 O1 C6 23.22(16) 3_767 . . . ?
C1 N1 N2 N3 0.3(3) . . . . ?
Cd1 N1 N2 N3 -173.20(16) . . . . ?
N1 N2 N3 N4 -0.4(3) . . . . ?
N2 N3 N4 C1 0.4(3) . . . . ?
N3 N4 C1 N1 -0.2(3) . . . . ?
N3 N4 C1 C2 179.2(2) . . . . ?
N2 N1 C1 N4 -0.1(3) . . . . ?
Cd1 N1 C1 N4 174.01(15) . . . . ?
N2 N1 C1 C2 -179.5(2) . . . . ?
Cd1 N1 C1 C2 -5.4(3) . . . . ?
C3 N5 C2 C5 0.3(3) . . . . ?
C3 N5 C2 C1 179.7(2) . . . . ?
N4 C1 C2 N5 -175.7(2) . . . . ?
N1 C1 C2 N5 3.6(3) . . . . ?
N4 C1 C2 C5 3.7(4) . . . . ?
N1 C1 C2 C5 -177.0(2) . . . . ?
C2 N5 C3 C4 -2.3(3) . . . . ?
C5 N6 C4 C3 0.4(3) . . . . ?
Cd1 N6 C4 C3 -169.27(17) 2_546 . . . ?
N5 C3 C4 N6 2.0(4) . . . . ?
C4 N6 C5 C2 -2.4(3) . . . . ?
Cd1 N6 C5 C2 168.19(17) 2_546 . . . ?
N5 C2 C5 N6 2.1(4) . . . . ?
C1 C2 C5 N6 -177.2(2) . . . . ?
Cd1 O1 C6 O2 158.56(19) . . . . ?
Cd1 O1 C6 C6 -21.9(3) . . . 3_767 ?
Cd1 O2 C6 O1 4.0(4) 1_655 . . . ?
Cd1 O2 C6 O1 158.55(19) 3_767 . . . ?
Cd1 O2 C6 C6 -175.61(17) 1_655 . . 3_767 ?
Cd1 O2 C6 C6 -21.0(3) 3_767 . . 3_767 ?
